data_4034490
loop_
_publ_author_name
'G\'orski, Krzysztof'
'Mech-Piskorz, Justyna'
'Le\'sniewska, Barbara'
'Pietraszkiewicz, Oksana'
'Pietraszkiewicz, Marek'

_publ_section_title
;
 Synthesis and Reactivity of 5-Heterotruxenes Containing Sulfur or
 Nitrogen as the Heteroatom.
;
_journal_issue 18
_journal_name_full 'The Journal of organic chemistry'
_journal_page_first 11553
_journal_page_last 11561
_journal_paper_doi 10.1021/acs.joc.9b01397
_journal_volume 84
_journal_year 2019
_chemical_formula_moiety 'C34 H32 O2 S'
_chemical_formula_sum 'C34 H32 O2 S'
_chemical_formula_weight 504.66
_space_group_crystal_system monoclinic
_space_group_IT_number 14
_space_group_name_Hall '-P 2ybc'
_space_group_name_H-M_alt 'P 1 21/c 1'
_atom_sites_solution_hydrogens geom
_atom_sites_solution_primary direct
_audit_creation_method SHELXL-2018/3
_cell_angle_alpha 90
_cell_angle_beta 101.827(2)
_cell_angle_gamma 90
_cell_formula_units_Z 4
_cell_length_a 7.1863(2)
_cell_length_b 21.7963(7)
_cell_length_c 17.2689(4)
_cell_measurement_reflns_used 3525
_cell_measurement_temperature 100.0(1)
_cell_measurement_theta_max 28.9610
_cell_measurement_theta_min 3.0450
_cell_volume 2647.49(13)
_computing_structure_refinement 'SHELXL-2018/3 (Sheldrick, 2018)'
_diffrn_ambient_temperature 100.0(1)
_diffrn_detector_area_resol_mean 16.2974
_diffrn_measured_fraction_theta_full 0.995
_diffrn_measured_fraction_theta_max 0.996
_diffrn_measurement_device_type 'SuperNova, Dual, Mo at zero, Eos'
_diffrn_radiation_monochromator mirror
_diffrn_radiation_source 'SuperNova (Mo) X-ray Source'
_diffrn_radiation_type MoK\a
_diffrn_radiation_wavelength 0.71073
_diffrn_reflns_av_R_equivalents 0.0321
_diffrn_reflns_av_unetI/netI 0.0515
_diffrn_reflns_Laue_measured_fraction_full 0.995
_diffrn_reflns_Laue_measured_fraction_max 0.996
_diffrn_reflns_limit_h_max 8
_diffrn_reflns_limit_h_min -8
_diffrn_reflns_limit_k_max 27
_diffrn_reflns_limit_k_min -23
_diffrn_reflns_limit_l_max 21
_diffrn_reflns_limit_l_min -21
_diffrn_reflns_number 11169
_diffrn_reflns_point_group_measured_fraction_full 0.995
_diffrn_reflns_point_group_measured_fraction_max 0.996
_diffrn_reflns_theta_full 25.242
_diffrn_reflns_theta_max 26.372
_diffrn_reflns_theta_min 2.896
_exptl_absorpt_coefficient_mu 0.152
_exptl_absorpt_correction_T_max 1.00000
_exptl_absorpt_correction_T_min 0.83109
_exptl_absorpt_correction_type multi-scan
_exptl_absorpt_process_details
;
CrysAlisPro, Agilent Technologies,
Version 1.171.35.21b (release 03-02-2012 CrysAlis171 .NET)
(compiled Feb  3 2012,10:37:01)
Empirical absorption correction using spherical harmonics,
 implemented in SCALE3 ABSPACK scaling algorithm.
;
_exptl_crystal_colour colourless
_exptl_crystal_density_diffrn 1.266
_exptl_crystal_description needle
_exptl_crystal_F_000 1072
_exptl_crystal_size_max 0.350
_exptl_crystal_size_mid 0.200
_exptl_crystal_size_min 0.100
_refine_diff_density_max 0.324
_refine_diff_density_min -0.440
_refine_diff_density_rms 0.049
_refine_ls_extinction_method none
_refine_ls_goodness_of_fit_ref 0.974
_refine_ls_hydrogen_treatment constr
_refine_ls_matrix_type full
_refine_ls_number_parameters 338
_refine_ls_number_reflns 5376
_refine_ls_number_restraints 0
_refine_ls_restrained_S_all 0.974
_refine_ls_R_factor_all 0.0645
_refine_ls_R_factor_gt 0.0428
_refine_ls_shift/su_max 0.000
_refine_ls_shift/su_mean 0.000
_refine_ls_structure_factor_coef Fsqd
_refine_ls_weighting_details 'w=1/[\s^2^(Fo^2^)+(0.0457P)^2^+1.0093P] where P=(Fo^2^+2Fc^2^)/3'
_refine_ls_weighting_scheme calc
_refine_ls_wR_factor_gt 0.0960
_refine_ls_wR_factor_ref 0.1044
_reflns_Friedel_coverage 0.000
_reflns_number_gt 4118
_reflns_number_total 5376
_reflns_threshold_expression 'I > 2\s(I)'
_cod_data_source_file jo9b01397_si_001.cif
_cod_data_source_block so2_2019_mo_6
_cod_original_sg_symbol_H-M 'P 21/c'
_cod_database_code 4034490
_shelx_shelxl_version_number 2018/3
_shelx_space_group_comment
;
The symmetry employed for this shelxl refinement is uniquely defined
by the following loop, which should always be used as a source of
symmetry information in preference to the above space-group names.
They are only intended as comments.
;
_shelx_estimated_absorpt_t_min 0.949
_shelx_estimated_absorpt_t_max 0.985

loop_
_space_group_symop_operation_xyz
'x, y, z'
'-x, y+1/2, -z+1/2'
'-x, -y, -z'
'x, -y-1/2, z-1/2'

loop_
_atom_site_label
_atom_site_type_symbol
_atom_site_fract_x
_atom_site_fract_y
_atom_site_fract_z
_atom_site_U_iso_or_equiv
_atom_site_adp_type
_atom_site_occupancy
_atom_site_site_symmetry_order
_atom_site_calc_flag
_atom_site_refinement_flags_posn
_atom_site_refinement_flags_adp
C1 C 0.2416(2) 0.44951(9) 0.07007(9) 0.0179(4) Uani 1 1 d . .
C2 C 0.2621(3) 0.49272(10) 0.01400(10) 0.0230(4) Uani 1 1 d . .
H2 H 0.292225 0.480827 -0.034904 0.028 Uiso 1 1 calc R U
C3 C 0.2373(3) 0.55405(9) 0.03104(10) 0.0250(4) Uani 1 1 d . .
H3 H 0.248938 0.584993 -0.006419 0.030 Uiso 1 1 calc R U
C4 C 0.1953(3) 0.56960(9) 0.10349(10) 0.0240(4) Uani 1 1 d . .
H4 H 0.179745 0.611589 0.115476 0.029 Uiso 1 1 calc R U
C5 C 0.1756(2) 0.52514(9) 0.15890(10) 0.0211(4) Uani 1 1 d . .
H5 H 0.148009 0.537358 0.208138 0.025 Uiso 1 1 calc R U
C6 C 0.1955(2) 0.46294(9) 0.14363(9) 0.0172(4) Uani 1 1 d . .
C7 C 0.1879(2) 0.40631(8) 0.19235(9) 0.0147(4) Uani 1 1 d . .
C8 C 0.1299(2) 0.39718(8) 0.26441(9) 0.0152(4) Uani 1 1 d . .
C9 C 0.0526(2) 0.44322(9) 0.31660(9) 0.0172(4) Uani 1 1 d . .
C10 C 0.0037(2) 0.40199(9) 0.37998(9) 0.0171(4) Uani 1 1 d . .
C11 C -0.0776(2) 0.41994(9) 0.44282(10) 0.0213(4) Uani 1 1 d . .
H11 H -0.114452 0.461384 0.447665 0.026 Uiso 1 1 calc R U
C12 C -0.1042(2) 0.37657(9) 0.49843(9) 0.0218(4) Uani 1 1 d . .
H12 H -0.161931 0.388084 0.541080 0.026 Uiso 1 1 calc R U
C13 C -0.0466(2) 0.31649(9) 0.49167(9) 0.0200(4) Uani 1 1 d . .
H13 H -0.063274 0.287235 0.530465 0.024 Uiso 1 1 calc R U
C14 C 0.0352(2) 0.29834(9) 0.42899(9) 0.0173(4) Uani 1 1 d . .
H14 H 0.074642 0.257057 0.425062 0.021 Uiso 1 1 calc R U
C15 C 0.0587(2) 0.34137(9) 0.37193(9) 0.0154(4) Uani 1 1 d . .
C16 C 0.1367(2) 0.33709(8) 0.29843(9) 0.0142(4) Uani 1 1 d . .
C17 C 0.2055(2) 0.28698(8) 0.26255(9) 0.0143(4) Uani 1 1 d . .
C18 C 0.2314(2) 0.21896(8) 0.28601(9) 0.0152(4) Uani 1 1 d . .
C19 C 0.3089(2) 0.19281(9) 0.21752(9) 0.0163(4) Uani 1 1 d . .
C20 C 0.3555(2) 0.13229(9) 0.20647(10) 0.0210(4) Uani 1 1 d . .
H20 H 0.343007 0.101948 0.244575 0.025 Uiso 1 1 calc R U
C21 C 0.4211(2) 0.11654(9) 0.13846(10) 0.0228(4) Uani 1 1 d . .
H21 H 0.450473 0.074995 0.129423 0.027 Uiso 1 1 calc R U
C22 C 0.4437(2) 0.16119(9) 0.08404(10) 0.0213(4) Uani 1 1 d . .
H22 H 0.490409 0.149912 0.038401 0.026 Uiso 1 1 calc R U
C23 C 0.3994(2) 0.22197(9) 0.09502(9) 0.0196(4) Uani 1 1 d . .
H23 H 0.417116 0.252445 0.057859 0.024 Uiso 1 1 calc R U
C24 C 0.3281(2) 0.23760(8) 0.16202(9) 0.0156(4) Uani 1 1 d . .
C25 C 0.2630(2) 0.29619(8) 0.18944(9) 0.0150(4) Uani 1 1 d . .
C26 C 0.2483(2) 0.35423(9) 0.15626(9) 0.0158(4) Uani 1 1 d . .
C27 C 0.2098(3) 0.48820(9) 0.35846(10) 0.0221(4) Uani 1 1 d . .
H27A H 0.245437 0.515659 0.318194 0.027 Uiso 1 1 calc R U
H27B H 0.156925 0.514048 0.395873 0.027 Uiso 1 1 calc R U
C28 C 0.3881(3) 0.45638(10) 0.40342(11) 0.0319(5) Uani 1 1 d . .
H28A H 0.354603 0.429297 0.443753 0.048 Uiso 1 1 calc R U
H28B H 0.479528 0.487257 0.428970 0.048 Uiso 1 1 calc R U
H28C H 0.444932 0.432115 0.366477 0.048 Uiso 1 1 calc R U
C29 C -0.1269(3) 0.47798(9) 0.27459(10) 0.0232(4) Uani 1 1 d . .
H29A H -0.177464 0.501846 0.314505 0.028 Uiso 1 1 calc R U
H29B H -0.090613 0.507476 0.236688 0.028 Uiso 1 1 calc R U
C30 C -0.2840(3) 0.43659(11) 0.23028(12) 0.0377(5) Uani 1 1 d . .
H30A H -0.239038 0.415308 0.187613 0.057 Uiso 1 1 calc R U
H30B H -0.395617 0.461480 0.207791 0.057 Uiso 1 1 calc R U
H30C H -0.318531 0.406363 0.266927 0.057 Uiso 1 1 calc R U
C31 C 0.3783(2) 0.20867(9) 0.36420(9) 0.0193(4) Uani 1 1 d . .
H31A H 0.321749 0.222818 0.408758 0.023 Uiso 1 1 calc R U
H31B H 0.402223 0.164078 0.371114 0.023 Uiso 1 1 calc R U
C32 C 0.5674(3) 0.24102(10) 0.36906(10) 0.0278(5) Uani 1 1 d . .
H32A H 0.620177 0.230088 0.322878 0.042 Uiso 1 1 calc R U
H32B H 0.655914 0.228349 0.417421 0.042 Uiso 1 1 calc R U
H32C H 0.548299 0.285511 0.370015 0.042 Uiso 1 1 calc R U
C33 C 0.0423(2) 0.18608(9) 0.28944(9) 0.0187(4) Uani 1 1 d . .
H33A H 0.068920 0.141973 0.300046 0.022 Uiso 1 1 calc R U
H33B H -0.007334 0.202928 0.334448 0.022 Uiso 1 1 calc R U
C34 C -0.1109(3) 0.19207(11) 0.21478(10) 0.0318(5) Uani 1 1 d . .
H34A H -0.141597 0.235507 0.204537 0.048 Uiso 1 1 calc R U
H34B H -0.225092 0.169980 0.221727 0.048 Uiso 1 1 calc R U
H34C H -0.064708 0.174585 0.169932 0.048 Uiso 1 1 calc R U
O1 O 0.13791(17) 0.34277(6) 0.00214(6) 0.0230(3) Uani 1 1 d . .
O2 O 0.47809(17) 0.36173(6) 0.05294(7) 0.0250(3) Uani 1 1 d . .
S1 S 0.28454(6) 0.37112(2) 0.06060(2) 0.01793(12) Uani 1 1 d . .

loop_
_atom_site_aniso_label
_atom_site_aniso_U_11
_atom_site_aniso_U_22
_atom_site_aniso_U_33
_atom_site_aniso_U_23
_atom_site_aniso_U_13
_atom_site_aniso_U_12
C1 0.0155(8) 0.0197(10) 0.0186(8) 0.0012(7) 0.0036(6) -0.0008(8)
C2 0.0208(9) 0.0288(12) 0.0205(8) 0.0051(8) 0.0070(7) -0.0003(9)
C3 0.0226(9) 0.0254(12) 0.0278(9) 0.0094(8) 0.0068(7) -0.0006(9)
C4 0.0235(9) 0.0193(11) 0.0295(9) 0.0023(8) 0.0064(7) 0.0006(9)
C5 0.0204(9) 0.0238(11) 0.0198(8) 0.0012(7) 0.0056(7) 0.0011(9)
C6 0.0131(8) 0.0209(10) 0.0169(8) 0.0009(7) 0.0018(6) -0.0003(8)
C7 0.0120(8) 0.0166(10) 0.0149(7) -0.0002(7) 0.0011(6) -0.0015(7)
C8 0.0116(8) 0.0181(10) 0.0151(7) -0.0024(7) 0.0009(6) -0.0007(7)
C9 0.0174(8) 0.0190(10) 0.0157(7) -0.0027(7) 0.0045(6) 0.0015(8)
C10 0.0139(8) 0.0202(10) 0.0173(8) -0.0039(7) 0.0035(6) -0.0020(8)
C11 0.0196(9) 0.0235(11) 0.0218(8) -0.0048(7) 0.0067(7) 0.0002(8)
C12 0.0215(9) 0.0285(11) 0.0172(8) -0.0054(8) 0.0084(7) -0.0042(9)
C13 0.0185(9) 0.0257(11) 0.0156(8) -0.0013(7) 0.0032(6) -0.0058(8)
C14 0.0152(8) 0.0201(10) 0.0159(7) -0.0028(7) 0.0017(6) -0.0006(8)
C15 0.0111(8) 0.0215(10) 0.0132(7) -0.0026(7) 0.0016(6) -0.0015(8)
C16 0.0100(7) 0.0185(10) 0.0134(7) -0.0021(7) 0.0011(6) -0.0005(7)
C17 0.0100(7) 0.0174(10) 0.0150(7) 0.0001(7) 0.0011(6) -0.0028(7)
C18 0.0133(8) 0.0165(10) 0.0158(7) -0.0008(7) 0.0027(6) -0.0011(8)
C19 0.0104(8) 0.0201(10) 0.0173(7) -0.0039(7) 0.0007(6) -0.0014(8)
C20 0.0187(9) 0.0180(10) 0.0260(9) -0.0017(8) 0.0039(7) -0.0009(8)
C21 0.0160(9) 0.0195(11) 0.0315(9) -0.0095(8) 0.0014(7) 0.0018(8)
C22 0.0147(8) 0.0291(11) 0.0192(8) -0.0091(8) 0.0015(6) 0.0028(8)
C23 0.0144(8) 0.0276(11) 0.0160(8) -0.0020(7) 0.0009(6) 0.0036(8)
C24 0.0116(8) 0.0183(10) 0.0153(7) -0.0038(7) -0.0010(6) 0.0005(7)
C25 0.0116(8) 0.0194(10) 0.0134(7) -0.0021(7) 0.0013(6) -0.0004(8)
C26 0.0121(8) 0.0224(10) 0.0129(7) -0.0007(7) 0.0024(6) -0.0007(8)
C27 0.0297(10) 0.0181(10) 0.0182(8) -0.0021(7) 0.0040(7) -0.0050(9)
C28 0.0310(11) 0.0297(12) 0.0292(10) 0.0003(9) -0.0075(8) -0.0097(10)
C29 0.0215(9) 0.0256(11) 0.0239(8) 0.0026(8) 0.0078(7) 0.0078(9)
C30 0.0205(10) 0.0466(15) 0.0418(11) -0.0005(10) -0.0035(8) 0.0067(11)
C31 0.0175(8) 0.0219(10) 0.0173(8) 0.0011(7) 0.0010(6) 0.0022(8)
C32 0.0176(9) 0.0359(13) 0.0267(9) -0.0001(8) -0.0030(7) -0.0021(9)
C33 0.0166(8) 0.0193(10) 0.0203(8) -0.0031(7) 0.0041(7) -0.0036(8)
C34 0.0210(10) 0.0505(15) 0.0229(9) -0.0029(9) 0.0022(7) -0.0119(10)
O1 0.0283(7) 0.0237(8) 0.0156(5) -0.0022(5) 0.0012(5) 0.0023(6)
O2 0.0238(7) 0.0290(8) 0.0251(6) 0.0015(6) 0.0121(5) 0.0023(6)
S1 0.0197(2) 0.0210(3) 0.01401(19) 0.00097(17) 0.00561(15) 0.0013(2)

loop_
_atom_type_symbol
_atom_type_description
_atom_type_scat_dispersion_real
_atom_type_scat_dispersion_imag
_atom_type_scat_source
C C 0.0033 0.0016 'International Tables Vol C Tables 4.2.6.8 and 6.1.1.4'
H H 0.0000 0.0000 'International Tables Vol C Tables 4.2.6.8 and 6.1.1.4'
O O 0.0106 0.0060 'International Tables Vol C Tables 4.2.6.8 and 6.1.1.4'
S S 0.1246 0.1234 'International Tables Vol C Tables 4.2.6.8 and 6.1.1.4'

loop_
_geom_angle_atom_site_label_1
_geom_angle_atom_site_label_2
_geom_angle_atom_site_label_3
_geom_angle
C2 C1 C6 124.73(18)
C2 C1 S1 123.70(14)
C6 C1 S1 111.46(13)
C1 C2 C3 118.15(17)
C1 C2 H2 120.9
C3 C2 H2 120.9
C2 C3 C4 119.16(17)
C2 C3 H3 120.4
C4 C3 H3 120.4
C3 C4 C5 121.48(19)
C3 C4 H4 119.3
C5 C4 H4 119.3
C4 C5 C6 121.27(16)
C4 C5 H5 119.4
C6 C5 H5 119.4
C5 C6 C1 115.17(16)
C5 C6 C7 132.58(15)
C1 C6 C7 112.16(16)
C8 C7 C26 116.92(16)
C8 C7 C6 131.63(16)
C26 C7 C6 111.44(14)
C7 C8 C16 120.09(15)
C7 C8 C9 129.73(16)
C16 C8 C9 110.18(14)
C10 C9 C8 101.71(15)
C10 C9 C29 109.65(14)
C8 C9 C29 114.55(13)
C10 C9 C27 106.99(13)
C8 C9 C27 111.73(14)
C29 C9 C27 111.49(15)
C11 C10 C15 121.17(17)
C11 C10 C9 126.51(17)
C15 C10 C9 112.25(14)
C12 C11 C10 119.21(18)
C12 C11 H11 120.4
C10 C11 H11 120.4
C13 C12 C11 119.95(16)
C13 C12 H12 120.0
C11 C12 H12 120.0
C12 C13 C14 121.04(17)
C12 C13 H13 119.5
C14 C13 H13 119.5
C13 C14 C15 119.33(17)
C13 C14 H14 120.3
C15 C14 H14 120.3
C10 C15 C14 119.27(15)
C10 C15 C16 107.92(15)
C14 C15 C16 132.81(17)
C17 C16 C8 121.28(14)
C17 C16 C15 130.99(16)
C8 C16 C15 107.72(14)
C16 C17 C25 118.56(16)
C16 C17 C18 132.26(14)
C25 C17 C18 109.17(14)
C19 C18 C17 101.59(13)
C19 C18 C33 108.71(13)
C17 C18 C33 113.34(14)
C19 C18 C31 109.38(13)
C17 C18 C31 113.14(14)
C33 C18 C31 110.22(13)
C20 C19 C24 120.77(16)
C20 C19 C18 127.11(16)
C24 C19 C18 112.11(16)
C19 C20 C21 118.93(17)
C19 C20 H20 120.5
C21 C20 H20 120.5
C22 C21 C20 120.34(18)
C22 C21 H21 119.8
C20 C21 H21 119.8
C23 C22 C21 121.14(16)
C23 C22 H22 119.4
C21 C22 H22 119.4
C22 C23 C24 118.64(17)
C22 C23 H23 120.7
C24 C23 H23 120.7
C19 C24 C23 120.14(17)
C19 C24 C25 107.68(14)
C23 C24 C25 132.18(16)
C26 C25 C17 119.04(16)
C26 C25 C24 131.50(15)
C17 C25 C24 109.45(15)
C25 C26 C7 123.99(14)
C25 C26 S1 124.42(13)
C7 C26 S1 111.42(13)
C28 C27 C9 113.87(16)
C28 C27 H27A 108.8
C9 C27 H27A 108.8
C28 C27 H27B 108.8
C9 C27 H27B 108.8
H27A C27 H27B 107.7
C27 C28 H28A 109.5
C27 C28 H28B 109.5
H28A C28 H28B 109.5
C27 C28 H28C 109.5
H28A C28 H28C 109.5
H28B C28 H28C 109.5
C30 C29 C9 114.06(16)
C30 C29 H29A 108.7
C9 C29 H29A 108.7
C30 C29 H29B 108.7
C9 C29 H29B 108.7
H29A C29 H29B 107.6
C29 C30 H30A 109.5
C29 C30 H30B 109.5
H30A C30 H30B 109.5
C29 C30 H30C 109.5
H30A C30 H30C 109.5
H30B C30 H30C 109.5
C32 C31 C18 115.00(14)
C32 C31 H31A 108.5
C18 C31 H31A 108.5
C32 C31 H31B 108.5
C18 C31 H31B 108.5
H31A C31 H31B 107.5
C31 C32 H32A 109.5
C31 C32 H32B 109.5
H32A C32 H32B 109.5
C31 C32 H32C 109.5
H32A C32 H32C 109.5
H32B C32 H32C 109.5
C34 C33 C18 114.63(14)
C34 C33 H33A 108.6
C18 C33 H33A 108.6
C34 C33 H33B 108.6
C18 C33 H33B 108.6
H33A C33 H33B 107.6
C33 C34 H34A 109.5
C33 C34 H34B 109.5
H34A C34 H34B 109.5
C33 C34 H34C 109.5
H34A C34 H34C 109.5
H34B C34 H34C 109.5
O2 S1 O1 117.17(8)
O2 S1 C1 109.86(8)
O1 S1 C1 111.51(8)
O2 S1 C26 112.82(7)
O1 S1 C26 109.87(8)
C1 S1 C26 93.07(8)

loop_
_geom_bond_atom_site_label_1
_geom_bond_atom_site_label_2
_geom_bond_distance
C1 C2 1.380(3)
C1 C6 1.408(2)
C1 S1 1.7499(19)
C2 C3 1.388(3)
C2 H2 0.9500
C3 C4 1.388(3)
C3 H3 0.9500
C4 C5 1.389(3)
C4 H4 0.9500
C5 C6 1.394(3)
C5 H5 0.9500
C6 C7 1.501(2)
C7 C8 1.405(2)
C7 C26 1.405(2)
C8 C16 1.432(2)
C8 C9 1.528(2)
C9 C10 1.512(2)
C9 C29 1.543(2)
C9 C27 1.557(2)
C10 C11 1.390(2)
C10 C15 1.394(3)
C11 C12 1.388(3)
C11 H11 0.9500
C12 C13 1.385(3)
C12 H12 0.9500
C13 C14 1.391(2)
C13 H13 0.9500
C14 C15 1.396(2)
C14 H14 0.9500
C15 C16 1.492(2)
C16 C17 1.395(2)
C17 C25 1.421(2)
C17 C18 1.538(2)
C18 C19 1.517(2)
C18 C33 1.548(2)
C18 C31 1.550(2)
C19 C20 1.384(3)
C19 C24 1.395(2)
C20 C21 1.395(2)
C20 H20 0.9500
C21 C22 1.385(3)
C21 H21 0.9500
C22 C23 1.384(3)
C22 H22 0.9500
C23 C24 1.400(2)
C23 H23 0.9500
C24 C25 1.471(2)
C25 C26 1.384(2)
C26 S1 1.7631(16)
C27 C28 1.522(3)
C27 H27A 0.9900
C27 H27B 0.9900
C28 H28A 0.9800
C28 H28B 0.9800
C28 H28C 0.9800
C29 C30 1.523(3)
C29 H29A 0.9900
C29 H29B 0.9900
C30 H30A 0.9800
C30 H30B 0.9800
C30 H30C 0.9800
C31 C32 1.518(2)
C31 H31A 0.9900
C31 H31B 0.9900
C32 H32A 0.9800
C32 H32B 0.9800
C32 H32C 0.9800
C33 C34 1.520(2)
C33 H33A 0.9900
C33 H33B 0.9900
C34 H34A 0.9800
C34 H34B 0.9800
C34 H34C 0.9800
O1 S1 1.4406(12)
O2 S1 1.4386(13)

loop_
_geom_torsion_atom_site_label_1
_geom_torsion_atom_site_label_2
_geom_torsion_atom_site_label_3
_geom_torsion_atom_site_label_4
_geom_torsion
C6 C1 C2 C3 0.6(3)
S1 C1 C2 C3 -175.32(13)
C1 C2 C3 C4 0.7(3)
C2 C3 C4 C5 -0.7(3)
C3 C4 C5 C6 -0.6(3)
C4 C5 C6 C1 1.7(2)
C4 C5 C6 C7 177.84(17)
C2 C1 C6 C5 -1.8(2)
S1 C1 C6 C5 174.58(12)
C2 C1 C6 C7 -178.68(16)
S1 C1 C6 C7 -2.34(17)
C5 C6 C7 C8 11.2(3)
C1 C6 C7 C8 -172.63(16)
C5 C6 C7 C26 -169.96(17)
C1 C6 C7 C26 6.25(19)
C26 C7 C8 C16 1.0(2)
C6 C7 C8 C16 179.79(15)
C26 C7 C8 C9 -178.13(15)
C6 C7 C8 C9 0.7(3)
C7 C8 C9 C10 175.26(16)
C16 C8 C9 C10 -3.91(16)
C7 C8 C9 C29 57.1(2)
C16 C8 C9 C29 -122.09(16)
C7 C8 C9 C27 -70.9(2)
C16 C8 C9 C27 109.91(16)
C8 C9 C10 C11 -178.31(15)
C29 C9 C10 C11 -56.7(2)
C27 C9 C10 C11 64.4(2)
C8 C9 C10 C15 4.80(17)
C29 C9 C10 C15 126.44(15)
C27 C9 C10 C15 -112.50(16)
C15 C10 C11 C12 0.0(2)
C9 C10 C11 C12 -176.63(16)
C10 C11 C12 C13 1.2(3)
C11 C12 C13 C14 -1.1(3)
C12 C13 C14 C15 -0.3(2)
C11 C10 C15 C14 -1.4(2)
C9 C10 C15 C14 175.71(14)
C11 C10 C15 C16 178.99(14)
C9 C10 C15 C16 -3.93(18)
C13 C14 C15 C10 1.5(2)
C13 C14 C15 C16 -178.98(16)
C7 C8 C16 C17 1.9(2)
C9 C8 C16 C17 -178.88(14)
C7 C8 C16 C15 -177.40(14)
C9 C8 C16 C15 1.86(17)
C10 C15 C16 C17 -177.94(16)
C14 C15 C16 C17 2.5(3)
C10 C15 C16 C8 1.23(17)
C14 C15 C16 C8 -178.34(17)
C8 C16 C17 C25 -2.2(2)
C15 C16 C17 C25 176.85(15)
C8 C16 C17 C18 178.96(15)
C15 C16 C17 C18 -2.0(3)
C16 C17 C18 C19 178.85(16)
C25 C17 C18 C19 -0.04(16)
C16 C17 C18 C33 62.4(2)
C25 C17 C18 C33 -116.48(14)
C16 C17 C18 C31 -64.0(2)
C25 C17 C18 C31 117.09(15)
C17 C18 C19 C20 -178.66(15)
C33 C18 C19 C20 -58.9(2)
C31 C18 C19 C20 61.5(2)
C17 C18 C19 C24 0.39(17)
C33 C18 C19 C24 120.16(15)
C31 C18 C19 C24 -119.44(16)
C24 C19 C20 C21 -0.4(2)
C18 C19 C20 C21 178.56(15)
C19 C20 C21 C22 1.7(2)
C20 C21 C22 C23 -1.0(3)
C21 C22 C23 C24 -1.0(2)
C20 C19 C24 C23 -1.5(2)
C18 C19 C24 C23 179.36(14)
C20 C19 C24 C25 178.54(14)
C18 C19 C24 C25 -0.58(18)
C22 C23 C24 C19 2.2(2)
C22 C23 C24 C25 -177.88(16)
C16 C17 C25 C26 -0.2(2)
C18 C17 C25 C26 178.83(14)
C16 C17 C25 C24 -179.36(14)
C18 C17 C25 C24 -0.29(17)
C19 C24 C25 C26 -178.44(16)
C23 C24 C25 C26 1.6(3)
C19 C24 C25 C17 0.54(17)
C23 C24 C25 C17 -179.39(16)
C17 C25 C26 C7 3.3(2)
C24 C25 C26 C7 -177.85(16)
C17 C25 C26 S1 -171.53(12)
C24 C25 C26 S1 7.4(3)
C8 C7 C26 C25 -3.6(2)
C6 C7 C26 C25 177.36(15)
C8 C7 C26 S1 171.80(12)
C6 C7 C26 S1 -7.25(17)
C10 C9 C27 C28 58.09(19)
C8 C9 C27 C28 -52.4(2)
C29 C9 C27 C28 177.98(15)
C10 C9 C29 C30 -63.5(2)
C8 C9 C29 C30 50.1(2)
C27 C9 C29 C30 178.19(15)
C19 C18 C31 C32 62.9(2)
C17 C18 C31 C32 -49.6(2)
C33 C18 C31 C32 -177.65(16)
C19 C18 C33 C34 -58.9(2)
C17 C18 C33 C34 53.3(2)
C31 C18 C33 C34 -178.75(16)
C2 C1 S1 O2 59.27(16)
C6 C1 S1 O2 -117.12(12)
C2 C1 S1 O1 -72.35(17)
C6 C1 S1 O1 111.26(12)
C2 C1 S1 C26 174.88(15)
C6 C1 S1 C26 -1.50(13)
C25 C26 S1 O2 -66.40(16)
C7 C26 S1 O2 118.24(12)
C25 C26 S1 O1 66.35(16)
C7 C26 S1 O1 -109.01(13)
C25 C26 S1 C1 -179.46(15)
C7 C26 S1 C1 5.18(13)
